data_7207256
loop_
_publ_author_name
'Liu, Juan'
'Tan, Yan-Xi'
'Wang, Fei'
'Kang, Yao'
'Zhang, Jian'

_publ_section_title
;
 Homochiral assembly of polycatenated bilayers with mixing achiral ligands
;
_journal_issue 3
_journal_name_full CrystEngComm
_journal_page_first 789
_journal_paper_doi 10.1039/c2ce06297f
_journal_volume 14
_journal_year 2012
_chemical_formula_sum 'C81 H68 Cu3 N6 O16'
_chemical_formula_weight 1572.03
_chemical_name_systematic
;
?
;
_space_group_IT_number 19
_symmetry_cell_setting orthorhombic
_symmetry_space_group_name_Hall 'P 2ac 2ab'
_symmetry_space_group_name_H-M 'P 21 21 21'
_atom_sites_solution_hydrogens geom
_atom_sites_solution_primary direct
_atom_sites_solution_secondary difmap
_audit_creation_method SHELXL-97
_cell_angle_alpha 90.00
_cell_angle_beta 90.00
_cell_angle_gamma 90.00
_cell_formula_units_Z 4
_cell_length_a 15.3011(12)
_cell_length_b 20.084(2)
_cell_length_c 25.5200(19)
_cell_measurement_reflns_used 5081
_cell_measurement_temperature 293(2)
_cell_measurement_theta_max 28.7660
_cell_measurement_theta_min 2.3078
_cell_volume 7842.5(12)
_computing_cell_refinement 'Bruker FRAMBO'
_computing_data_collection 'Bruker FRAMBO'
_computing_data_reduction 'Bruker SAINT'
_computing_molecular_graphics 'Bruker SHELXTL'
_computing_publication_material 'Bruker SHELXTL'
_computing_structure_refinement 'SHELXL-97 (Sheldrick, 1997)'
_computing_structure_solution 'SHELXS-97 (Sheldrick, 1990)'
_diffrn_ambient_temperature 293(2)
_diffrn_detector_area_resol_mean none
_diffrn_measured_fraction_theta_full 0.990
_diffrn_measured_fraction_theta_max 0.990
_diffrn_measurement_device_type 'multiwire proportional'
_diffrn_measurement_method 'phi and omega scans'
_diffrn_radiation_monochromator graphite
_diffrn_radiation_source 'fine-focus sealed tube'
_diffrn_radiation_type MoK\a
_diffrn_radiation_wavelength 0.71073
_diffrn_reflns_av_R_equivalents 0.0430
_diffrn_reflns_av_sigmaI/netI 0.1016
_diffrn_reflns_limit_h_max 18
_diffrn_reflns_limit_h_min -17
_diffrn_reflns_limit_k_max 23
_diffrn_reflns_limit_k_min -16
_diffrn_reflns_limit_l_max 18
_diffrn_reflns_limit_l_min -30
_diffrn_reflns_number 16981
_diffrn_reflns_theta_full 25.00
_diffrn_reflns_theta_max 25.00
_diffrn_reflns_theta_min 2.31
_diffrn_standards_decay_% none
_diffrn_standards_interval_count none
_diffrn_standards_interval_time none
_diffrn_standards_number none
_exptl_absorpt_coefficient_mu 0.875
_exptl_absorpt_correction_type none
_exptl_absorpt_process_details none
_exptl_crystal_colour blue
_exptl_crystal_density_diffrn 1.331
_exptl_crystal_density_method 'not measured'
_exptl_crystal_description prism
_exptl_crystal_F_000 3244
_exptl_crystal_size_max .21
_exptl_crystal_size_mid .14
_exptl_crystal_size_min .10
_refine_diff_density_max 0.580
_refine_diff_density_min -0.415
_refine_diff_density_rms 0.083
_refine_ls_abs_structure_details 'Flack H D (1983), Acta Cryst. A39, 876-881'
_refine_ls_abs_structure_Flack 0.06(2)
_refine_ls_extinction_method none
_refine_ls_goodness_of_fit_ref 0.983
_refine_ls_hydrogen_treatment none
_refine_ls_matrix_type full
_refine_ls_number_parameters 955
_refine_ls_number_reflns 12315
_refine_ls_number_restraints 1
_refine_ls_restrained_S_all 0.987
_refine_ls_R_factor_all 0.1279
_refine_ls_R_factor_gt 0.0680
_refine_ls_shift/su_max 0.006
_refine_ls_shift/su_mean 0.000
_refine_ls_structure_factor_coef Fsqd
_refine_ls_weighting_details 'calc w=1/[\s^2^(Fo^2^)+(0.1098P)^2^+0.0000P] where P=(Fo^2^+2Fc^2^)/3'
_refine_ls_weighting_scheme calc
_refine_ls_wR_factor_gt 0.1750
_refine_ls_wR_factor_ref 0.1955
_reflns_number_gt 6705
_reflns_number_total 12315
_reflns_threshold_expression >2sigma(I)
_cod_data_source_file c2ce06297f.txt
_cod_data_source_block a
_cod_depositor_comments
;
The following automatic conversions were performed:

'_symmetry_cell_setting' value 'Orthorhombic' changed to
'orthorhombic' according to
/home/saulius/struct/CIF-dictionaries/cif_core.dic dictionary named
'cif_core.dic' version 2.4.1 from 2010-06-29.

Automatic conversion script
Id: cif_fix_values 1715 2011-07-08 13:25:40Z adriana 
;
_cod_original_sg_symbol_H-M P2(1)2(1)2(1)
_cod_database_code 7207256

loop_
_symmetry_equiv_pos_as_xyz
'x, y, z'
'-x+1/2, -y, z+1/2'
'x+1/2, -y+1/2, -z'
'-x, y+1/2, -z+1/2'

loop_
_atom_site_label
_atom_site_type_symbol
_atom_site_fract_x
_atom_site_fract_y
_atom_site_fract_z
_atom_site_U_iso_or_equiv
_atom_site_adp_type
_atom_site_occupancy
_atom_site_symmetry_multiplicity
_atom_site_calc_flag
_atom_site_refinement_flags
Cu1 Cu 0.76798(6) 2.00631(6) 1.78628(4) 0.0486(3) Uani 1 1 d .
Cu2 Cu 1.57485(8) 1.79433(6) 1.54872(4) 0.0589(3) Uani 1 1 d .
Cu3 Cu -0.07037(8) 2.16750(7) 1.53783(4) 0.0642(4) Uani 1 1 d .
O1 O -0.0193(5) 2.0511(5) 1.6276(3) 0.091(3) Uani 1 1 d .
O1W O 0.7818(4) 2.0050(3) 1.6950(2) 0.0659(18) Uani 1 1 d .
H10B H 0.7382 2.0235 1.6742 0.079 Uiso 1 1 d R
H10C H 0.8309 1.9860 1.6795 0.079 Uiso 1 1 d R
O2 O 0.0039(4) 2.1520(5) 1.5985(3) 0.083(2) Uani 1 1 d .
O3 O 0.6561(4) 2.0518(3) 1.7776(2) 0.0532(16) Uani 1 1 d .
O4 O 0.6334(4) 2.0456(5) 1.8635(2) 0.090(3) Uani 1 1 d .
O5 O 0.2644(4) 2.1531(4) 1.7874(2) 0.073(2) Uani 1 1 d .
O6 O 1.5031(5) 1.7942(4) 1.6083(2) 0.0692(19) Uani 1 1 d .
O7 O 1.5189(6) 1.8995(5) 1.6291(3) 0.096(3) Uani 1 1 d .
O8 O 0.8798(4) 1.9585(3) 1.7825(2) 0.0551(17) Uani 1 1 d .
O9 O 0.8910(4) 1.9493(4) 1.8702(3) 0.084(2) Uani 1 1 d .
O10 O 1.2471(4) 1.8133(4) 1.8019(2) 0.090(3) Uani 1 1 d .
O11 O 1.8873(4) 1.2272(4) 1.4826(2) 0.0557(17) Uani 1 1 d .
O12 O 1.9848(4) 1.2904(4) 1.5211(2) 0.078(2) Uani 1 1 d .
O13 O 1.6295(5) 1.7502(4) 1.4892(2) 0.073(2) Uani 1 1 d .
O14 O 1.5494(5) 1.6786(4) 1.5292(3) 0.090(3) Uani 1 1 d .
O15 O 1.7835(5) 1.4988(3) 1.3753(2) 0.083(2) Uani 1 1 d .
N1 N 1.3115(6) 2.3096(4) 1.9164(3) 0.063(2) Uani 1 1 d .
N2 N 0.8343(4) 2.0917(4) 1.8005(3) 0.0464(18) Uani 1 1 d .
N3 N 0.7028(4) 1.9220(4) 1.7967(3) 0.0488(19) Uani 1 1 d .
N4 N 0.1841(5) 1.6775(4) 1.9233(3) 0.054(2) Uani 1 1 d .
N5 N 1.4927(6) 1.8458(5) 1.5015(3) 0.061(2) Uani 1 1 d .
N6 N 1.0205(5) 2.1322(4) 1.4881(3) 0.055(2) Uani 1 1 d .
C1 C 1.2358(10) 2.3302(7) 1.9457(5) 0.106(5) Uani 1 1 d .
H1A H 1.2423 2.3303 1.9819 0.128 Uiso 1 1 calc R
C2 C 1.1582(7) 2.3491(8) 1.9282(5) 0.094(5) Uani 1 1 d .
H2A H 1.1142 2.3648 1.9500 0.113 Uiso 1 1 calc R
C3 C 1.1488(7) 2.3433(7) 1.8748(5) 0.081(3) Uani 1 1 d .
C4 C 1.2129(9) 2.3229(7) 1.8450(5) 0.095(4) Uani 1 1 d .
H4A H 1.2040 2.3175 1.8092 0.114 Uiso 1 1 calc R
C5 C 1.2943(7) 2.3091(6) 1.8667(4) 0.070(3) Uani 1 1 d .
H5A H 1.3396 2.2989 1.8438 0.084 Uiso 1 1 calc R
C6 C 0.9078(9) 2.1060(6) 1.7757(5) 0.102(5) Uani 1 1 d .
H6A H 0.9255 2.0789 1.7481 0.122 Uiso 1 1 calc R
C7 C 0.9562(10) 2.1568(10) 1.7887(8) 0.199(11) Uani 1 1 d .
H7A H 1.0028 2.1665 1.7666 0.239 Uiso 1 1 calc R
C8 C 0.9461(9) 2.1951(9) 1.8290(8) 0.136(7) Uani 1 1 d .
C9 C 0.8719(11) 2.1771(7) 1.8548(5) 0.109(5) Uani 1 1 d .
H9A H 0.8575 2.2006 1.8850 0.131 Uiso 1 1 calc R
C10 C 0.8178(10) 2.1275(6) 1.8397(5) 0.106(5) Uani 1 1 d .
H10A H 0.7670 2.1197 1.8588 0.127 Uiso 1 1 calc R
C11 C 1.0065(11) 2.2456(9) 1.8495(8) 0.163(8) Uani 1 1 d D
H11A H 0.9986 2.2475 1.8872 0.195 Uiso 1 1 calc R
H11B H 1.0655 2.2299 1.8432 0.195 Uiso 1 1 calc R
C12 C 1.0014(13) 2.3080(10) 1.8312(9) 0.203(11) Uani 1 1 d D
H12A H 0.9413 2.3223 1.8357 0.244 Uiso 1 1 calc R
H12B H 1.0119 2.3058 1.7937 0.244 Uiso 1 1 calc R
C13 C 1.0596(11) 2.3636(7) 1.8528(7) 0.162(8) Uani 1 1 d .
H13A H 1.0275 2.3863 1.8803 0.195 Uiso 1 1 calc R
H13B H 1.0693 2.3957 1.8249 0.195 Uiso 1 1 calc R
C14 C 0.6518(7) 1.8966(7) 1.7581(4) 0.078(3) Uani 1 1 d .
H14A H 0.6446 1.9204 1.7272 0.093 Uiso 1 1 calc R
C15 C 0.6102(6) 1.8357(6) 1.7642(4) 0.065(3) Uani 1 1 d .
H15B H 0.5789 1.8179 1.7364 0.077 Uiso 1 1 calc R
C16 C 0.6143(6) 1.8020(5) 1.8099(4) 0.052(2) Uani 1 1 d .
C17 C 0.6584(8) 1.8276(5) 1.8477(4) 0.076(3) Uani 1 1 d .
H17A H 0.6611 1.8053 1.8796 0.091 Uiso 1 1 calc R
C18 C 0.7020(7) 1.8874(7) 1.8421(4) 0.077(4) Uani 1 1 d .
H18A H 0.7321 1.9046 1.8708 0.093 Uiso 1 1 calc R
C19 C 0.1975(7) 1.6595(5) 1.8715(4) 0.070(3) Uani 1 1 d .
H19A H 0.1477 1.6470 1.8531 0.084 Uiso 1 1 calc R
C20 C 0.2686(6) 1.6577(6) 1.8454(3) 0.065(3) Uani 1 1 d .
H20D H 0.2695 1.6449 1.8104 0.078 Uiso 1 1 calc R
C21 C 0.3464(8) 1.6763(5) 1.8722(4) 0.070(3) Uani 1 1 d .
C22 C 0.3338(9) 1.6952(6) 1.9242(4) 0.094(4) Uani 1 1 d .
H22B H 0.3817 1.7092 1.9438 0.113 Uiso 1 1 calc R
C23 C 0.2532(5) 1.6939(6) 1.9474(4) 0.075(4) Uani 1 1 d .
H23A H 0.2489 1.7056 1.9826 0.090 Uiso 1 1 calc R
C24 C 0.5614(7) 1.7372(5) 1.8145(4) 0.065(3) Uani 1 1 d .
H24B H 0.5480 1.7216 1.7795 0.079 Uiso 1 1 calc R
H24C H 0.5980 1.7039 1.8310 0.079 Uiso 1 1 calc R
C25 C 0.4787(6) 1.7421(5) 1.8444(4) 0.057(3) Uani 1 1 d .
H25B H 0.4391 1.7728 1.8272 0.068 Uiso 1 1 calc R
H25C H 0.4903 1.7585 1.8795 0.068 Uiso 1 1 calc R
C26 C 0.4377(6) 1.6733(5) 1.8472(4) 0.064(3) Uani 1 1 d .
H26B H 0.4748 1.6441 1.8677 0.077 Uiso 1 1 calc R
H26C H 0.4331 1.6549 1.8121 0.077 Uiso 1 1 calc R
C27 C 1.4084(8) 1.8231(7) 1.4892(5) 0.093(4) Uani 1 1 d .
H27A H 1.3865 1.7847 1.5048 0.111 Uiso 1 1 calc R
C28 C 1.3612(8) 1.8562(7) 1.4558(5) 0.099(4) Uani 1 1 d .
H28A H 1.3052 1.8406 1.4486 0.119 Uiso 1 1 calc R
C29 C 1.3894(7) 1.9138(6) 1.4298(4) 0.064(3) Uani 1 1 d .
C30 C 1.4715(8) 1.9349(7) 1.4419(4) 0.089(4) Uani 1 1 d .
H30A H 1.4943 1.9734 1.4270 0.107 Uiso 1 1 calc R
C31 C 1.5213(8) 1.8970(7) 1.4778(5) 0.089(4) Uani 1 1 d .
H31B H 1.5785 1.9103 1.4844 0.106 Uiso 1 1 calc R
C32 C 0.9976(7) 2.0910(6) 1.4499(4) 0.074(3) Uani 1 1 d .
H32A H 0.9385 2.0816 1.4456 0.089 Uiso 1 1 calc R
C33 C 1.0522(8) 2.0632(6) 1.4183(4) 0.078(3) Uani 1 1 d .
H33B H 1.0310 2.0362 1.3916 0.093 Uiso 1 1 calc R
C34 C 1.1428(7) 2.0723(5) 1.4230(4) 0.063(3) Uani 1 1 d .
C35 C 1.1658(6) 2.1148(6) 1.4618(3) 0.063(3) Uani 1 1 d .
H35A H 1.2244 2.1251 1.4667 0.076 Uiso 1 1 calc R
C36 C 1.1033(7) 2.1432(6) 1.4942(4) 0.072(3) Uani 1 1 d .
H36A H 1.1214 2.1711 1.5211 0.086 Uiso 1 1 calc R
C37 C 1.3336(8) 1.9515(6) 1.3918(4) 0.080(3) Uani 1 1 d .
H37A H 1.3051 1.9207 1.3680 0.096 Uiso 1 1 calc R
H37B H 1.3695 1.9816 1.3713 0.096 Uiso 1 1 calc R
C38 C 1.2631(7) 1.9921(6) 1.4232(4) 0.083(3) Uani 1 1 d .
H38A H 1.2267 1.9611 1.4426 0.099 Uiso 1 1 calc R
H38B H 1.2927 2.0202 1.4485 0.099 Uiso 1 1 calc R
C39 C 1.2062(7) 2.0343(6) 1.3902(4) 0.085(4) Uani 1 1 d .
H39A H 1.1746 2.0066 1.3655 0.102 Uiso 1 1 calc R
H39B H 1.2419 2.0652 1.3703 0.102 Uiso 1 1 calc R
C40 C 0.0813(7) 2.1199(7) 1.6710(3) 0.073(4) Uani 1 1 d .
C41 C 0.1160(6) 2.0631(6) 1.7004(3) 0.071(3) Uani 1 1 d .
H41A H 0.0977 2.0194 1.6950 0.085 Uiso 1 1 calc R
C42 C 0.1833(7) 2.0823(7) 1.7395(4) 0.079(4) Uani 1 1 d .
H42A H 0.2073 2.0491 1.7604 0.094 Uiso 1 1 calc R
C43 C 0.2097(6) 2.1413(5) 1.7461(4) 0.047(2) Uani 1 1 d .
C44 C 0.1786(6) 2.1924(5) 1.7194(3) 0.059(3) Uani 1 1 d .
H44A H 0.1995 2.2350 1.7263 0.071 Uiso 1 1 calc R
C45 C 0.1146(6) 2.1833(5) 1.6808(4) 0.057(3) Uani 1 1 d .
H45A H 0.0943 2.2195 1.6617 0.068 Uiso 1 1 calc R
C46 C 0.0156(7) 2.1043(6) 1.6269(4) 0.059(3) Uani 1 1 d .
C47 C 0.5142(5) 2.0806(4) 1.8093(3) 0.039(2) Uani 1 1 d .
C48 C 0.4724(6) 2.1123(5) 1.8467(4) 0.059(3) Uani 1 1 d .
H48A H 0.4999 2.1181 1.8789 0.071 Uiso 1 1 calc R
C49 C 0.3876(6) 2.1380(5) 1.8399(3) 0.061(3) Uani 1 1 d .
H49A H 0.3602 2.1621 1.8664 0.073 Uiso 1 1 calc R
C50 C 0.3458(6) 2.1259(5) 1.7920(3) 0.047(2) Uani 1 1 d .
C51 C 0.3867(6) 2.0921(5) 1.7537(3) 0.057(3) Uani 1 1 d .
H51B H 0.3579 2.0833 1.7224 0.069 Uiso 1 1 calc R
C52 C 0.4730(5) 2.0703(5) 1.7610(3) 0.046(2) Uani 1 1 d .
H52A H 0.5026 2.0490 1.7339 0.055 Uiso 1 1 calc R
C53 C 0.6099(6) 2.0580(5) 1.8199(4) 0.060(3) Uani 1 1 d .
C54 C 1.4231(6) 1.8379(6) 1.6799(3) 0.056(2) Uani 1 1 d .
C55 C 1.4033(6) 1.8923(6) 1.7133(4) 0.072(3) Uani 1 1 d .
H55A H 1.4305 1.9333 1.7085 0.087 Uiso 1 1 calc R
C56 C 1.3429(8) 1.8833(8) 1.7529(4) 0.090(4) Uani 1 1 d .
H56A H 1.3303 1.9185 1.7753 0.107 Uiso 1 1 calc R
C57 C 1.3008(7) 1.8230(7) 1.7599(4) 0.064(3) Uani 1 1 d .
C58 C 1.3206(7) 1.7732(6) 1.7280(4) 0.075(3) Uani 1 1 d .
H58A H 1.2903 1.7334 1.7319 0.089 Uiso 1 1 calc R
C59 C 1.3834(8) 1.7766(6) 1.6892(4) 0.068(3) Uani 1 1 d .
H59A H 1.3987 1.7391 1.6698 0.082 Uiso 1 1 calc R
C60 C 1.4862(7) 1.8456(6) 1.6348(4) 0.060(3) Uani 1 1 d .
C61 C 1.0084(6) 1.9079(5) 1.8192(4) 0.051(2) Uani 1 1 d .
C62 C 1.0451(6) 1.8675(6) 1.8581(3) 0.069(3) Uani 1 1 d .
H62A H 1.0140 1.8590 1.8886 0.082 Uiso 1 1 calc R
C63 C 1.1239(6) 1.8414(6) 1.8518(4) 0.072(3) Uani 1 1 d .
H63A H 1.1501 1.8189 1.8795 0.087 Uiso 1 1 calc R
C64 C 1.1671(7) 1.8471(6) 1.8052(4) 0.075(3) Uani 1 1 d .
C65 C 1.1317(6) 1.8881(6) 1.7644(4) 0.065(3) Uani 1 1 d .
H65A H 1.1619 1.8939 1.7331 0.078 Uiso 1 1 calc R
C66 C 1.0533(6) 1.9183(5) 1.7723(3) 0.057(3) Uani 1 1 d .
H66A H 1.0298 1.9458 1.7466 0.068 Uiso 1 1 calc R
C67 C 0.9152(6) 1.9410(5) 1.8230(5) 0.061(3) Uani 1 1 d .
C68 C 1.8888(6) 1.3394(5) 1.4600(3) 0.046(2) Uani 1 1 d .
C69 C 1.9271(8) 1.4015(6) 1.4614(4) 0.087(3) Uani 1 1 d .
H69A H 1.9768 1.4078 1.4818 0.104 Uiso 1 1 calc R
C70 C 1.8938(9) 1.4554(6) 1.4331(4) 0.089(4) Uani 1 1 d .
H70A H 1.9199 1.4972 1.4334 0.107 Uiso 1 1 calc R
C71 C 1.8197(8) 1.4420(6) 1.4048(3) 0.064(3) Uani 1 1 d .
C72 C 1.7812(7) 1.3845(5) 1.4013(4) 0.061(3) Uani 1 1 d .
H72A H 1.7320 1.3787 1.3804 0.073 Uiso 1 1 calc R
C73 C 1.8150(7) 1.3342(5) 1.4289(4) 0.061(3) Uani 1 1 d .
H73A H 1.7872 1.2931 1.4271 0.073 Uiso 1 1 calc R
C74 C 1.9231(6) 1.2846(5) 1.4894(3) 0.048(2) Uani 1 1 d .
C75 C 1.6490(6) 1.6388(5) 1.4607(3) 0.050(2) Uani 1 1 d .
C76 C 1.7105(8) 1.6575(6) 1.4274(4) 0.091(4) Uani 1 1 d .
H76A H 1.7246 1.7024 1.4244 0.109 Uiso 1 1 calc R
C77 C 1.7554(9) 1.6099(6) 1.3963(5) 0.100(4) Uani 1 1 d .
H77A H 1.7961 1.6226 1.3711 0.120 Uiso 1 1 calc R
C78 C 1.7349(8) 1.5427(5) 1.4053(3) 0.059(3) Uani 1 1 d .
C79 C 1.6700(8) 1.5260(6) 1.4365(4) 0.080(3) Uani 1 1 d .
H79A H 1.6529 1.4817 1.4398 0.096 Uiso 1 1 calc R
C80 C 1.6280(7) 1.5751(5) 1.4641(4) 0.072(3) Uani 1 1 d .
H80A H 1.5824 1.5630 1.4863 0.087 Uiso 1 1 calc R
C81 C 1.6033(7) 1.6896(5) 1.4941(4) 0.060(3) Uani 1 1 d .

loop_
_atom_site_aniso_label
_atom_site_aniso_U_11
_atom_site_aniso_U_22
_atom_site_aniso_U_33
_atom_site_aniso_U_23
_atom_site_aniso_U_13
_atom_site_aniso_U_12
Cu1 0.0416(5) 0.0584(7) 0.0458(6) 0.0066(6) 0.0036(5) 0.0063(6)
Cu2 0.0583(7) 0.0724(8) 0.0459(6) 0.0005(6) 0.0134(6) 0.0170(7)
Cu3 0.0528(7) 0.0948(10) 0.0452(6) 0.0111(6) -0.0075(5) 0.0190(7)
O1 0.090(6) 0.080(6) 0.102(6) -0.004(5) -0.045(5) 0.008(5)
O1W 0.072(4) 0.077(5) 0.048(4) 0.009(3) 0.007(3) 0.009(4)
O2 0.053(4) 0.134(7) 0.062(4) 0.037(5) -0.016(3) 0.010(5)
O3 0.048(4) 0.046(4) 0.065(4) 0.009(3) 0.000(3) 0.004(3)
O4 0.072(5) 0.162(8) 0.035(4) 0.019(5) -0.017(3) 0.028(5)
O5 0.048(4) 0.106(6) 0.066(4) -0.013(4) -0.022(3) 0.024(4)
O6 0.085(5) 0.077(5) 0.046(4) -0.006(4) 0.011(3) 0.020(4)
O7 0.093(6) 0.080(6) 0.116(7) -0.005(5) 0.022(5) 0.003(5)
O8 0.054(4) 0.053(4) 0.059(4) 0.010(4) -0.010(3) 0.010(3)
O9 0.049(4) 0.100(6) 0.103(6) 0.002(5) 0.008(4) 0.021(4)
O10 0.068(5) 0.136(7) 0.067(5) 0.032(4) 0.028(4) 0.064(5)
O11 0.042(4) 0.073(5) 0.052(4) 0.003(3) -0.005(3) 0.010(4)
O12 0.062(5) 0.111(6) 0.060(4) 0.004(4) -0.016(4) 0.001(5)
O13 0.087(5) 0.076(5) 0.056(4) -0.016(4) 0.024(4) 0.015(5)
O14 0.105(6) 0.075(5) 0.091(5) 0.001(4) 0.054(5) 0.017(5)
O15 0.143(6) 0.054(4) 0.052(4) 0.003(4) 0.003(4) 0.031(5)
N1 0.074(6) 0.072(7) 0.043(5) 0.010(4) 0.013(4) -0.018(5)
N2 0.042(4) 0.042(5) 0.056(5) -0.006(4) -0.001(3) 0.008(4)
N3 0.026(4) 0.064(5) 0.057(5) 0.010(4) 0.001(3) 0.024(4)
N4 0.038(4) 0.086(7) 0.038(4) -0.001(4) -0.018(3) -0.009(4)
N5 0.072(6) 0.057(6) 0.054(5) 0.003(5) 0.009(4) 0.016(5)
N6 0.037(5) 0.069(6) 0.060(5) 0.006(5) -0.002(4) 0.011(4)
C1 0.139(13) 0.116(10) 0.064(7) -0.037(8) 0.014(9) -0.048(10)
C2 0.038(6) 0.164(14) 0.079(8) 0.000(9) -0.017(6) -0.006(8)
C3 0.047(7) 0.091(9) 0.105(10) 0.020(8) 0.001(7) -0.006(7)
C4 0.097(11) 0.122(12) 0.065(7) -0.012(7) -0.028(7) -0.018(9)
C5 0.065(7) 0.099(10) 0.047(6) -0.007(6) 0.015(5) -0.017(6)
C6 0.114(11) 0.064(8) 0.128(11) -0.029(8) 0.063(9) -0.027(8)
C7 0.101(12) 0.183(18) 0.31(2) -0.166(19) 0.125(15) -0.100(13)
C8 0.060(9) 0.143(15) 0.204(17) -0.086(14) -0.010(10) -0.026(10)
C9 0.137(14) 0.096(11) 0.095(9) -0.057(9) 0.004(9) 0.016(11)
C10 0.160(13) 0.054(8) 0.105(10) -0.056(8) 0.063(10) -0.023(9)
C11 0.118(14) 0.141(17) 0.23(2) -0.046(17) -0.057(15) 0.011(14)
C12 0.139(16) 0.151(19) 0.32(3) 0.077(19) -0.125(18) -0.069(15)
C13 0.158(16) 0.093(11) 0.237(19) 0.070(12) -0.077(15) -0.051(12)
C14 0.060(7) 0.114(11) 0.058(7) 0.019(7) -0.002(6) 0.007(7)
C15 0.052(6) 0.071(8) 0.070(7) -0.004(6) -0.013(5) -0.016(6)
C16 0.042(5) 0.068(7) 0.045(5) -0.006(6) -0.004(4) 0.013(5)
C17 0.121(10) 0.046(7) 0.061(7) 0.014(6) -0.001(7) -0.033(7)
C18 0.068(7) 0.128(11) 0.036(6) 0.007(6) -0.013(5) -0.011(7)
C19 0.065(7) 0.067(8) 0.079(7) -0.020(6) -0.042(6) -0.014(6)
C20 0.041(5) 0.107(9) 0.046(5) -0.010(6) 0.016(5) -0.027(6)
C21 0.090(8) 0.044(6) 0.076(7) 0.011(6) 0.017(6) -0.016(6)
C22 0.110(10) 0.132(12) 0.040(6) -0.035(7) -0.029(6) 0.015(9)
C23 0.021(5) 0.159(12) 0.045(5) -0.022(6) 0.003(4) -0.005(6)
C24 0.090(8) 0.045(6) 0.061(6) 0.003(5) -0.003(6) -0.004(6)
C25 0.057(6) 0.052(7) 0.061(6) -0.005(5) 0.000(5) -0.001(5)
C26 0.052(6) 0.073(7) 0.068(6) -0.012(5) 0.011(5) 0.000(6)
C27 0.069(8) 0.109(10) 0.100(9) 0.049(8) -0.017(7) 0.016(8)
C28 0.059(7) 0.112(11) 0.127(11) 0.058(10) -0.003(7) 0.003(7)
C29 0.049(6) 0.091(9) 0.052(6) -0.005(6) 0.006(5) 0.024(6)
C30 0.087(9) 0.111(11) 0.070(7) 0.043(7) -0.012(6) -0.019(8)
C31 0.057(7) 0.106(10) 0.104(9) 0.035(8) -0.021(7) 0.000(7)
C32 0.042(6) 0.114(10) 0.066(7) -0.032(7) -0.006(5) 0.018(6)
C33 0.092(9) 0.084(9) 0.057(6) -0.016(6) -0.035(6) 0.003(7)
C34 0.052(6) 0.065(7) 0.071(7) 0.009(6) -0.010(5) 0.007(6)
C35 0.043(6) 0.098(8) 0.048(5) -0.014(6) 0.004(4) -0.009(6)
C36 0.071(8) 0.068(8) 0.076(7) 0.002(6) -0.003(6) -0.001(6)
C37 0.097(9) 0.072(8) 0.070(7) 0.014(6) 0.019(6) 0.027(7)
C38 0.079(7) 0.119(10) 0.051(6) -0.010(6) -0.008(5) 0.030(8)
C39 0.073(8) 0.101(10) 0.081(8) -0.013(7) -0.032(6) 0.033(7)
C40 0.057(6) 0.131(11) 0.031(5) 0.022(6) 0.011(5) 0.036(8)
C41 0.060(6) 0.109(9) 0.043(6) 0.021(6) -0.008(5) 0.014(6)
C42 0.058(7) 0.131(12) 0.048(6) 0.048(7) 0.008(5) 0.040(8)
C43 0.050(6) 0.041(6) 0.049(6) 0.003(5) -0.001(4) -0.004(5)
C44 0.047(5) 0.076(8) 0.055(6) 0.001(6) -0.014(5) -0.003(5)
C45 0.056(6) 0.049(7) 0.064(6) 0.000(5) 0.009(5) 0.000(5)
C46 0.055(7) 0.054(7) 0.068(7) -0.005(6) -0.019(5) 0.010(6)
C47 0.039(5) 0.045(6) 0.035(5) 0.003(4) 0.001(4) 0.009(4)
C48 0.044(5) 0.084(8) 0.049(6) -0.016(6) -0.017(4) 0.004(6)
C49 0.046(6) 0.089(8) 0.047(6) -0.015(6) -0.006(4) 0.013(6)
C50 0.048(5) 0.052(6) 0.041(5) 0.003(5) -0.007(4) 0.006(5)
C51 0.061(6) 0.076(8) 0.034(5) 0.011(5) -0.002(4) -0.011(6)
C52 0.040(5) 0.061(7) 0.037(5) -0.008(4) 0.005(4) 0.007(5)
C53 0.057(6) 0.055(7) 0.067(7) -0.006(6) 0.016(6) 0.004(5)
C54 0.042(5) 0.087(8) 0.040(5) -0.012(5) 0.002(4) 0.004(6)
C55 0.049(6) 0.078(8) 0.090(8) -0.024(7) 0.010(6) 0.004(6)
C56 0.093(9) 0.130(13) 0.046(6) -0.032(7) 0.019(6) 0.042(9)
C57 0.053(6) 0.094(9) 0.045(6) 0.004(6) 0.014(5) 0.033(7)
C58 0.064(7) 0.095(9) 0.064(7) 0.032(7) 0.011(6) 0.006(7)
C59 0.095(8) 0.058(7) 0.052(6) -0.006(5) 0.001(6) 0.012(7)
C60 0.078(8) 0.047(7) 0.057(6) 0.008(6) -0.018(6) 0.005(6)
C61 0.051(6) 0.045(6) 0.057(6) -0.008(5) 0.011(5) 0.005(5)
C62 0.052(6) 0.110(9) 0.044(5) 0.014(6) 0.022(4) 0.022(6)
C63 0.053(6) 0.102(9) 0.062(6) 0.024(7) 0.020(5) 0.025(6)
C64 0.058(7) 0.112(10) 0.055(6) 0.000(7) -0.005(5) 0.011(7)
C65 0.046(6) 0.095(9) 0.053(6) 0.006(6) 0.004(4) 0.008(6)
C66 0.044(6) 0.071(7) 0.055(6) 0.011(5) -0.005(4) 0.013(5)
C67 0.038(6) 0.064(7) 0.080(7) -0.017(6) 0.035(6) 0.003(5)
C68 0.045(5) 0.049(6) 0.046(5) -0.002(5) 0.006(4) -0.002(5)
C69 0.083(8) 0.091(9) 0.086(8) -0.010(8) -0.003(7) -0.007(8)
C70 0.120(11) 0.050(7) 0.097(9) 0.020(7) -0.032(8) -0.004(7)
C71 0.101(9) 0.054(7) 0.038(5) 0.011(5) 0.004(5) 0.030(7)
C72 0.078(7) 0.033(6) 0.071(7) -0.017(5) -0.022(6) 0.012(6)
C73 0.071(7) 0.036(6) 0.076(7) -0.012(6) -0.021(5) -0.007(6)
C74 0.027(5) 0.060(7) 0.055(5) 0.004(5) 0.001(4) 0.009(5)
C75 0.059(6) 0.040(6) 0.052(5) 0.005(5) 0.015(5) 0.001(5)
C76 0.100(9) 0.058(7) 0.113(9) 0.000(7) 0.066(8) 0.015(7)
C77 0.106(11) 0.082(10) 0.112(10) -0.027(8) 0.035(8) 0.022(9)
C78 0.093(8) 0.035(6) 0.050(6) 0.000(5) 0.010(5) 0.027(6)
C79 0.104(9) 0.060(8) 0.077(8) 0.003(6) 0.020(7) -0.026(7)
C80 0.081(8) 0.057(7) 0.078(7) 0.016(6) 0.035(6) -0.007(6)
C81 0.063(7) 0.056(7) 0.061(6) -0.003(6) 0.010(5) -0.007(6)

loop_
_atom_type_symbol
_atom_type_description
_atom_type_scat_dispersion_real
_atom_type_scat_dispersion_imag
_atom_type_scat_source
C C 0.0033 0.0016 'International Tables Vol C Tables 4.2.6.8 and 6.1.1.4'
H H 0.0000 0.0000 'International Tables Vol C Tables 4.2.6.8 and 6.1.1.4'
Cu Cu 0.3201 1.2651 'International Tables Vol C Tables 4.2.6.8 and 6.1.1.4'
N N 0.0061 0.0033 'International Tables Vol C Tables 4.2.6.8 and 6.1.1.4'
O O 0.0106 0.0060 'International Tables Vol C Tables 4.2.6.8 and 6.1.1.4'

loop_
_geom_angle_atom_site_label_1
_geom_angle_atom_site_label_2
_geom_angle_atom_site_label_3
_geom_angle
_geom_angle_site_symmetry_1
_geom_angle_site_symmetry_3
O3 Cu1 O8 170.6(3) . .
O3 Cu1 N3 88.5(3) . .
O8 Cu1 N3 91.6(3) . .
O3 Cu1 N2 93.6(3) . .
O8 Cu1 N2 89.2(3) . .
N3 Cu1 N2 162.0(3) . .
O3 Cu1 O1W 88.4(2) . .
O8 Cu1 O1W 82.4(2) . .
N3 Cu1 O1W 99.8(3) . .
N2 Cu1 O1W 98.2(3) . .
O6 Cu2 O13 152.0(4) . .
O6 Cu2 N1 98.6(3) . 4_848
O13 Cu2 N1 92.5(3) . 4_848
O6 Cu2 N5 96.8(3) . .
O13 Cu2 N5 92.0(3) . .
N1 Cu2 N5 137.3(4) 4_848 .
O6 Cu2 O14 94.1(3) . .
O13 Cu2 O14 57.9(3) . .
N1 Cu2 O14 112.6(3) 4_848 .
N5 Cu2 O14 105.6(3) . .
O2 Cu3 O11 149.7(4) . 1_365
O2 Cu3 N4 97.4(3) . 4_558
O11 Cu3 N4 90.5(3) 1_365 4_558
O2 Cu3 N6 92.4(3) . 1_455
O11 Cu3 N6 89.4(3) 1_365 1_455
N4 Cu3 N6 160.6(4) 4_558 1_455
Cu1 O1W H10B 119.9 . .
Cu1 O1W H10C 120.1 . .
H10B O1W H10C 120.0 . .
C46 O2 Cu3 133.4(8) . .
C53 O3 Cu1 115.4(6) . .
C50 O5 C43 123.7(7) . .
C60 O6 Cu2 123.6(7) . .
C67 O8 Cu1 119.2(6) . .
C57 O10 C64 120.2(8) . .
C74 O11 Cu3 108.0(5) . 1_745
C81 O13 Cu2 102.7(6) . .
C81 O14 Cu2 82.5(6) . .
C78 O15 C71 114.3(7) . .
C5 N1 C1 110.3(10) . .
C5 N1 Cu2 128.2(7) . 4_858
C1 N1 Cu2 121.2(7) . 4_858
C10 N2 C6 115.3(10) . .
C10 N2 Cu1 121.7(8) . .
C6 N2 Cu1 121.6(7) . .
C18 N3 C14 115.2(9) . .
C18 N3 Cu1 123.9(7) . .
C14 N3 Cu1 120.9(7) . .
C23 N4 C19 114.0(8) . .
C23 N4 Cu3 120.5(6) . 4_548
C19 N4 Cu3 124.9(6) . 4_548
C31 N5 C27 118.2(9) . .
C31 N5 Cu2 118.8(8) . .
C27 N5 Cu2 122.5(8) . .
C36 N6 C32 117.0(9) . .
C36 N6 Cu3 122.6(8) . 1_655
C32 N6 Cu3 120.1(7) . 1_655
C2 C1 N1 129.0(11) . .
C2 C1 H1A 115.5 . .
N1 C1 H1A 115.5 . .
C1 C2 C3 113.8(12) . .
C1 C2 H2A 123.1 . .
C3 C2 H2A 123.1 . .
C4 C3 C2 121.7(11) . .
C4 C3 C13 122.5(14) . .
C2 C3 C13 115.8(14) . .
C3 C4 C5 120.2(11) . .
C3 C4 H4A 119.9 . .
C5 C4 H4A 119.9 . .
N1 C5 C4 124.8(10) . .
N1 C5 H5A 117.6 . .
C4 C5 H5A 117.6 . .
C7 C6 N2 122.2(12) . .
C7 C6 H6A 118.9 . .
N2 C6 H6A 118.9 . .
C8 C7 C6 126.8(15) . .
C8 C7 H7A 116.6 . .
C6 C7 H7A 116.6 . .
C7 C8 C9 109.1(13) . .
C7 C8 C11 128.2(17) . .
C9 C8 C11 122.4(18) . .
C10 C9 C8 124.6(13) . .
C10 C9 H9A 117.7 . .
C8 C9 H9A 117.6 . .
N2 C10 C9 121.7(13) . .
N2 C10 H10A 119.2 . .
C9 C10 H10A 119.1 . .
C12 C11 C8 119.0(17) . .
C12 C11 H11A 107.6 . .
C8 C11 H11A 107.6 . .
C12 C11 H11B 107.4 . .
C8 C11 H11B 107.6 . .
H11A C11 H11B 107.0 . .
C11 C12 C13 121.5(16) . .
C11 C12 H12A 106.9 . .
C13 C12 H12A 106.9 . .
C11 C12 H12B 107.1 . .
C13 C12 H12B 106.9 . .
H12A C12 H12B 106.7 . .
C12 C13 C3 117.1(14) . .
C12 C13 H13A 108.0 . .
C3 C13 H13A 108.0 . .
C12 C13 H13B 108.1 . .
C3 C13 H13B 108.0 . .
H13A C13 H13B 107.2 . .
N3 C14 C15 120.9(10) . .
N3 C14 H14A 119.5 . .
C15 C14 H14A 119.6 . .
C16 C15 C14 121.2(10) . .
C16 C15 H15B 119.4 . .
C14 C15 H15B 119.4 . .
C17 C16 C15 118.2(10) . .
C17 C16 C24 123.9(9) . .
C15 C16 C24 117.9(9) . .
C16 C17 C18 121.5(10) . .
C16 C17 H17A 119.2 . .
C18 C17 H17A 119.2 . .
N3 C18 C17 122.7(10) . .
N3 C18 H18A 118.6 . .
C17 C18 H18A 118.7 . .
C20 C19 N4 129.2(8) . .
C20 C19 H19A 115.4 . .
N4 C19 H19A 115.4 . .
C19 C20 C21 117.0(9) . .
C19 C20 H20D 121.5 . .
C21 C20 H20D 121.5 . .
C22 C21 C20 114.4(10) . .
C22 C21 C26 122.1(11) . .
C20 C21 C26 123.4(9) . .
C23 C22 C21 122.1(11) . .
C23 C22 H22B 119.0 . .
C21 C22 H22B 118.9 . .
N4 C23 C22 123.1(9) . .
N4 C23 H23A 118.4 . .
C22 C23 H23A 118.4 . .
C25 C24 C16 115.7(8) . .
C25 C24 H24B 108.4 . .
C16 C24 H24B 108.4 . .
C25 C24 H24C 108.3 . .
C16 C24 H24C 108.4 . .
H24B C24 H24C 107.4 . .
C24 C25 C26 108.5(8) . .
C24 C25 H25B 110.0 . .
C26 C25 H25B 110.0 . .
C24 C25 H25C 110.0 . .
C26 C25 H25C 110.0 . .
H25B C25 H25C 108.4 . .
C25 C26 C21 111.1(8) . .
C25 C26 H26B 109.4 . .
C21 C26 H26B 109.4 . .
C25 C26 H26C 109.4 . .
C21 C26 H26C 109.4 . .
H26B C26 H26C 108.0 . .
C28 C27 N5 119.4(12) . .
C28 C27 H27A 120.3 . .
N5 C27 H27A 120.3 . .
C27 C28 C29 124.0(12) . .
C27 C28 H28A 118.0 . .
C29 C28 H28A 118.0 . .
C30 C29 C28 115.7(10) . .
C30 C29 C37 121.1(12) . .
C28 C29 C37 123.1(11) . .
C29 C30 C31 118.5(12) . .
C29 C30 H30A 120.7 . .
C31 C30 H30A 120.7 . .
N5 C31 C30 123.9(11) . .
N5 C31 H31B 118.0 . .
C30 C31 H31B 118.1 . .
C33 C32 N6 123.9(10) . .
C33 C32 H32A 118.0 . .
N6 C32 H32A 118.0 . .
C32 C33 C34 122.1(10) . .
C32 C33 H33B 118.9 . .
C34 C33 H33B 119.0 . .
C35 C34 C33 113.7(10) . .
C35 C34 C39 124.3(10) . .
C33 C34 C39 121.9(10) . .
C34 C35 C36 121.1(10) . .
C34 C35 H35A 119.5 . .
C36 C35 H35A 119.5 . .
N6 C36 C35 122.1(11) . .
N6 C36 H36A 118.9 . .
C35 C36 H36A 118.9 . .
C29 C37 C38 108.8(8) . .
C29 C37 H37A 109.9 . .
C38 C37 H37A 109.9 . .
C29 C37 H37B 109.9 . .
C38 C37 H37B 109.9 . .
H37A C37 H37B 108.3 . .
C39 C38 C37 114.2(9) . .
C39 C38 H38A 108.7 . .
C37 C38 H38A 108.7 . .
C39 C38 H38B 108.7 . .
C37 C38 H38B 108.7 . .
H38A C38 H38B 107.6 . .
C38 C39 C34 110.8(9) . .
C38 C39 H39A 109.5 . .
C34 C39 H39A 109.5 . .
C38 C39 H39B 109.5 . .
C34 C39 H39B 109.5 . .
H39A C39 H39B 108.1 . .
C45 C40 C41 119.2(10) . .
C45 C40 C46 123.7(10) . .
C41 C40 C46 116.8(11) . .
C40 C41 C42 113.1(11) . .
C40 C41 H41A 123.5 . .
C42 C41 H41A 123.5 . .
C43 C42 C41 123.7(10) . .
C43 C42 H42A 118.2 . .
C41 C42 H42A 118.1 . .
C42 C43 C44 123.0(10) . .
C42 C43 O5 117.5(10) . .
C44 C43 O5 118.9(9) . .
C43 C44 C45 120.9(10) . .
C43 C44 H44A 119.6 . .
C45 C44 H44A 119.6 . .
C40 C45 C44 120.1(10) . .
C40 C45 H45A 120.0 . .
C44 C45 H45A 120.0 . .
O1 C46 O2 130.5(10) . .
O1 C46 C40 117.5(11) . .
O2 C46 C40 111.8(10) . .
C48 C47 C52 119.4(8) . .
C48 C47 C53 118.2(8) . .
C52 C47 C53 122.3(8) . .
C47 C48 C49 122.5(9) . .
C47 C48 H48A 118.7 . .
C49 C48 H48A 118.7 . .
C50 C49 C48 117.7(9) . .
C50 C49 H49A 121.2 . .
C48 C49 H49A 121.2 . .
C51 C50 O5 124.3(8) . .
C51 C50 C49 120.7(9) . .
O5 C50 C49 115.0(8) . .
C50 C51 C52 119.9(9) . .
C50 C51 H51B 120.1 . .
C52 C51 H51B 120.0 . .
C47 C52 C51 119.7(8) . .
C47 C52 H52A 120.2 . .
C51 C52 H52A 120.2 . .
O4 C53 O3 126.2(9) . .
O4 C53 C47 120.4(8) . .
O3 C53 C47 113.3(9) . .
C59 C54 C55 119.1(9) . .
C59 C54 C60 119.9(9) . .
C55 C54 C60 120.9(10) . .
C56 C55 C54 118.8(11) . .
C56 C55 H55A 120.6 . .
C54 C55 H55A 120.6 . .
C57 C56 C55 121.4(11) . .
C57 C56 H56A 119.3 . .
C55 C56 H56A 119.3 . .
C58 C57 O10 120.8(12) . .
C58 C57 C56 118.3(9) . .
O10 C57 C56 120.5(11) . .
C57 C58 C59 124.2(11) . .
C57 C58 H58A 117.9 . .
C59 C58 H58A 117.9 . .
C58 C59 C54 117.9(10) . .
C58 C59 H59A 121.0 . .
C54 C59 H59A 121.0 . .
O7 C60 O6 126.1(11) . .
O7 C60 C54 116.7(11) . .
O6 C60 C54 117.0(10) . .
C66 C61 C62 119.7(8) . .
C66 C61 C67 115.8(8) . .
C62 C61 C67 124.4(8) . .
C63 C62 C61 120.7(9) . .
C63 C62 H62A 119.7 . .
C61 C62 H62A 119.7 . .
C62 C63 C64 120.9(10) . .
C62 C63 H63A 119.6 . .
C64 C63 H63A 119.6 . .
C63 C64 O10 115.8(9) . .
C63 C64 C65 119.8(10) . .
O10 C64 C65 124.3(8) . .
C66 C65 C64 118.8(9) . .
C66 C65 H65A 120.6 . .
C64 C65 H65A 120.6 . .
C65 C66 C61 119.7(9) . .
C65 C66 H66A 120.1 . .
C61 C66 H66A 120.1 . .
O8 C67 O9 129.4(9) . .
O8 C67 C61 118.2(8) . .
O9 C67 C61 112.2(10) . .
C69 C68 C73 115.5(10) . .
C69 C68 C74 121.7(9) . .
C73 C68 C74 122.8(9) . .
C68 C69 C70 122.1(11) . .
C68 C69 H69A 118.9 . .
C70 C69 H69A 118.9 . .
C71 C70 C69 115.0(11) . .
C71 C70 H70A 122.5 . .
C69 C70 H70A 122.5 . .
C72 C71 C70 125.8(10) . .
C72 C71 O15 118.8(10) . .
C70 C71 O15 115.4(11) . .
C71 C72 C73 117.4(10) . .
C71 C72 H72A 121.3 . .
C73 C72 H72A 121.3 . .
C72 C73 C68 124.1(10) . .
C72 C73 H73A 117.9 . .
C68 C73 H73A 117.9 . .
O12 C74 O11 119.6(9) . .
O12 C74 C68 123.0(10) . .
O11 C74 C68 117.4(8) . .
C76 C75 C80 119.3(10) . .
C76 C75 C81 120.2(9) . .
C80 C75 C81 120.5(9) . .
C75 C76 C77 120.8(11) . .
C75 C76 H76A 119.6 . .
C77 C76 H76A 119.6 . .
C78 C77 C76 116.6(11) . .
C78 C77 H77A 121.7 . .
C76 C77 H77A 121.7 . .
C79 C78 O15 125.2(10) . .
C79 C78 C77 120.8(10) . .
O15 C78 C77 113.7(10) . .
C78 C79 C80 118.7(10) . .
C78 C79 H79A 120.7 . .
C80 C79 H79A 120.7 . .
C75 C80 C79 123.3(9) . .
C75 C80 H80A 118.4 . .
C79 C80 H80A 118.4 . .
O14 C81 O13 116.5(10) . .
O14 C81 C75 126.8(10) . .
O13 C81 C75 116.2(9) . .

loop_
_geom_bond_atom_site_label_1
_geom_bond_atom_site_label_2
_geom_bond_distance
_geom_bond_site_symmetry_2
Cu1 O3 1.954(6) .
Cu1 O8 1.965(6) .
Cu1 N3 1.984(8) .
Cu1 N2 2.026(7) .
Cu1 O1W 2.339(6) .
Cu2 O6 1.877(6) .
Cu2 O13 1.948(6) .
Cu2 N1 1.978(9) 4_848
Cu2 N5 2.025(8) .
Cu2 O14 2.409(8) .
Cu3 O2 1.947(6) .
Cu3 O11 1.961(6) 1_365
Cu3 N4 2.013(7) 4_558
Cu3 N6 2.013(8) 1_455
O1 C46 1.195(12) .
O1W H10B 0.9300 .
O1W H10C 0.9299 .
O2 C46 1.212(12) .
O3 C53 1.297(11) .
O4 C53 1.195(11) .
O5 C50 1.366(10) .
O5 C43 1.367(10) .
O6 C60 1.259(12) .
O7 C60 1.201(12) .
O8 C67 1.218(12) .
O9 C67 1.272(11) .
O10 C57 1.365(11) .
O10 C64 1.402(12) .
O11 C74 1.287(10) .
O11 Cu3 1.961(6) 1_745
O12 C74 1.248(10) .
O13 C81 1.288(11) .
O14 C81 1.237(11) .
O15 C78 1.384(11) .
O15 C71 1.475(11) .
N1 C5 1.296(11) .
N1 C1 1.439(15) .
N1 Cu2 1.978(9) 4_858
N2 C10 1.257(12) .
N2 C6 1.322(13) .
N3 C18 1.351(12) .
N3 C14 1.355(13) .
N4 C23 1.267(10) .
N4 C19 1.386(12) .
N4 Cu3 2.013(7) 4_548
N5 C31 1.272(13) .
N5 C27 1.403(14) .
N6 C36 1.295(12) .
N6 C32 1.326(12) .
N6 Cu3 2.013(8) 1_655
C1 C2 1.323(17) .
C1 H1A 0.9300 .
C2 C3 1.374(16) .
C2 H2A 0.9300 .
C3 C4 1.307(16) .
C3 C13 1.533(18) .
C4 C5 1.390(15) .
C4 H4A 0.9300 .
C5 H5A 0.9300 .
C6 C7 1.303(17) .
C6 H6A 0.9300 .
C7 C8 1.29(2) .
C7 H7A 0.9300 .
C8 C9 1.36(2) .
C8 C11 1.47(2) .
C9 C10 1.352(18) .
C9 H9A 0.9300 .
C10 H10A 0.9300 .
C11 C12 1.340(15) .
C11 H11A 0.9700 .
C11 H11B 0.9700 .
C12 C13 1.53(2) .
C12 H12A 0.9700 .
C12 H12B 0.9700 .
C13 H13A 0.9700 .
C13 H13B 0.9700 .
C14 C15 1.388(14) .
C14 H14A 0.9300 .
C15 C16 1.349(13) .
C15 H15B 0.9300 .
C16 C17 1.286(13) .
C16 C24 1.536(13) .
C17 C18 1.382(15) .
C17 H17A 0.9300 .
C18 H18A 0.9300 .
C19 C20 1.276(13) .
C19 H19A 0.9300 .
C20 C21 1.423(14) .
C20 H20D 0.9300 .
C21 C22 1.394(14) .
C21 C26 1.536(13) .
C22 C23 1.369(14) .
C22 H22B 0.9300 .
C23 H23A 0.9300 .
C24 C25 1.481(13) .
C24 H24B 0.9700 .
C24 H24C 0.9700 .
C25 C26 1.519(13) .
C25 H25B 0.9700 .
C25 H25C 0.9700 .
C26 H26B 0.9700 .
C26 H26C 0.9700 .
C27 C28 1.301(14) .
C27 H27A 0.9300 .
C28 C29 1.403(16) .
C28 H28A 0.9300 .
C29 C30 1.361(15) .
C29 C37 1.497(14) .
C30 C31 1.413(15) .
C30 H30A 0.9300 .
C31 H31B 0.9300 .
C32 C33 1.287(13) .
C32 H32A 0.9300 .
C33 C34 1.403(15) .
C33 H33B 0.9300 .
C34 C35 1.353(13) .
C34 C39 1.492(14) .
C35 C36 1.387(13) .
C35 H35A 0.9300 .
C36 H36A 0.9300 .
C37 C38 1.572(14) .
C37 H37A 0.9700 .
C37 H37B 0.9700 .
C38 C39 1.480(14) .
C38 H38A 0.9700 .
C38 H38B 0.9700 .
C39 H39A 0.9700 .
C39 H39B 0.9700 .
C40 C45 1.393(14) .
C40 C41 1.464(14) .
C40 C46 1.543(14) .
C41 C42 1.487(15) .
C41 H41A 0.9300 .
C42 C43 1.262(14) .
C42 H42A 0.9300 .
C43 C44 1.321(12) .
C44 C45 1.400(13) .
C44 H44A 0.9300 .
C45 H45A 0.9300 .
C47 C48 1.314(11) .
C47 C52 1.400(11) .
C47 C53 1.556(13) .
C48 C49 1.406(12) .
C48 H48A 0.9300 .
C49 C50 1.401(12) .
C49 H49A 0.9300 .
C50 C51 1.345(12) .
C51 C52 1.403(12) .
C51 H51B 0.9300 .
C52 H52A 0.9300 .
C54 C59 1.393(14) .
C54 C55 1.418(13) .
C54 C60 1.512(14) .
C55 C56 1.382(15) .
C55 H55A 0.9300 .
C56 C57 1.383(16) .
C56 H56A 0.9300 .
C57 C58 1.327(14) .
C58 C59 1.381(13) .
C58 H58A 0.9300 .
C59 H59A 0.9300 .
C61 C66 1.396(12) .
C61 C62 1.399(13) .
C61 C67 1.575(13) .
C62 C63 1.323(12) .
C62 H62A 0.9300 .
C63 C64 1.366(13) .
C63 H63A 0.9300 .
C64 C65 1.433(14) .
C65 C66 1.359(12) .
C65 H65A 0.9300 .
C66 H66A 0.9300 .
C68 C69 1.380(14) .
C68 C73 1.384(12) .
C68 C74 1.432(12) .
C69 C70 1.397(15) .
C69 H69A 0.9300 .
C70 C71 1.370(15) .
C70 H70A 0.9300 .
C71 C72 1.300(14) .
C72 C73 1.336(12) .
C72 H72A 0.9300 .
C73 H73A 0.9300 .
C75 C76 1.323(12) .
C75 C80 1.322(13) .
C75 C81 1.501(13) .
C76 C77 1.421(14) .
C76 H76A 0.9300 .
C77 C78 1.404(15) .
C77 H77A 0.9300 .
C78 C79 1.317(14) .
C79 C80 1.372(14) .
C79 H79A 0.9300 .
C80 H80A 0.9300 .

loop_
_geom_torsion_atom_site_label_1
_geom_torsion_atom_site_label_2
_geom_torsion_atom_site_label_3
_geom_torsion_atom_site_label_4
_geom_torsion
_geom_torsion_site_symmetry_1
O11 Cu3 O2 C46 179.6(8) 1_365
N4 Cu3 O2 C46 75.9(10) 4_558
N6 Cu3 O2 C46 -87.4(10) 1_455
O8 Cu1 O3 C53 161.6(15) .
N3 Cu1 O3 C53 71.1(7) .
N2 Cu1 O3 C53 -91.0(7) .
O1W Cu1 O3 C53 170.9(7) .
O13 Cu2 O6 C60 -176.8(7) .
N1 Cu2 O6 C60 70.8(8) 4_848
N5 Cu2 O6 C60 -69.2(8) .
O14 Cu2 O6 C60 -175.6(8) .
O3 Cu1 O8 C67 -170.3(14) .
N3 Cu1 O8 C67 -80.1(8) .
N2 Cu1 O8 C67 81.9(7) .
O1W Cu1 O8 C67 -179.7(8) .
O6 Cu2 O13 C81 -1.7(11) .
N1 Cu2 O13 C81 112.1(7) 4_848
N5 Cu2 O13 C81 -110.4(7) .
O14 Cu2 O13 C81 -3.2(6) .
O6 Cu2 O14 C81 -176.1(6) .
O13 Cu2 O14 C81 3.2(6) .
N1 Cu2 O14 C81 -75.0(7) 4_848
N5 Cu2 O14 C81 85.6(7) .
O3 Cu1 N2 C10 62.9(10) .
O8 Cu1 N2 C10 -126.0(10) .
N3 Cu1 N2 C10 -33.3(15) .
O1W Cu1 N2 C10 151.8(10) .
O3 Cu1 N2 C6 -130.9(9) .
O8 Cu1 N2 C6 40.1(9) .
N3 Cu1 N2 C6 132.8(11) .
O1W Cu1 N2 C6 -42.0(9) .
O3 Cu1 N3 C18 -114.6(8) .
O8 Cu1 N3 C18 74.8(8) .
N2 Cu1 N3 C18 -17.6(13) .
O1W Cu1 N3 C18 157.3(7) .
O3 Cu1 N3 C14 62.4(7) .
O8 Cu1 N3 C14 -108.2(7) .
N2 Cu1 N3 C14 159.4(9) .
O1W Cu1 N3 C14 -25.7(7) .
O6 Cu2 N5 C31 127.7(9) .
O13 Cu2 N5 C31 -78.9(9) .
N1 Cu2 N5 C31 17.1(11) 4_848
O14 Cu2 N5 C31 -136.0(9) .
O6 Cu2 N5 C27 -59.9(9) .
O13 Cu2 N5 C27 93.6(9) .
N1 Cu2 N5 C27 -170.5(8) 4_848
O14 Cu2 N5 C27 36.4(9) .
C5 N1 C1 C2 -2.1(19) .
Cu2 N1 C1 C2 172.3(13) 4_858
N1 C1 C2 C3 5(2) .
C1 C2 C3 C4 -2(2) .
C1 C2 C3 C13 179.1(13) .
C2 C3 C4 C5 -3(2) .
C13 C3 C4 C5 175.9(12) .
C1 N1 C5 C4 -3.5(16) .
Cu2 N1 C5 C4 -177.4(9) 4_858
C3 C4 C5 N1 6(2) .
C10 N2 C6 C7 -5(2) .
Cu1 N2 C6 C7 -172.0(16) .
N2 C6 C7 C8 8(4) .
C6 C7 C8 C9 -4(3) .
C6 C7 C8 C11 169(2) .
C7 C8 C9 C10 -1(3) .
C11 C8 C9 C10 -174.8(16) .
C6 N2 C10 C9 0(2) .
Cu1 N2 C10 C9 167.2(11) .
C8 C9 C10 N2 3(3) .
C7 C8 C11 C12 89(3) .
C9 C8 C11 C12 -98(3) .
C8 C11 C12 C13 177.1(19) .
C11 C12 C13 C3 28(3) .
C4 C3 C13 C12 71(2) .
C2 C3 C13 C12 -110(2) .
C18 N3 C14 C15 -6.5(14) .
Cu1 N3 C14 C15 176.2(8) .
N3 C14 C15 C16 4.5(16) .
C14 C15 C16 C17 -0.5(16) .
C14 C15 C16 C24 176.1(9) .
C15 C16 C17 C18 -1.0(17) .
C24 C16 C17 C18 -177.4(10) .
C14 N3 C18 C17 5.1(15) .
Cu1 N3 C18 C17 -177.7(9) .
C16 C17 C18 N3 -1.4(19) .
C23 N4 C19 C20 -0.4(18) .
Cu3 N4 C19 C20 -172.2(11) 4_548
N4 C19 C20 C21 0.3(19) .
C19 C20 C21 C22 -0.9(16) .
C19 C20 C21 C26 176.7(11) .
C20 C21 C22 C23 1.8(18) .
C26 C21 C22 C23 -175.9(11) .
C19 N4 C23 C22 1.3(17) .
Cu3 N4 C23 C22 173.5(10) 4_548
C21 C22 C23 N4 -2(2) .
C17 C16 C24 C25 74.1(13) .
C15 C16 C24 C25 -102.3(11) .
C16 C24 C25 C26 -177.3(8) .
C24 C25 C26 C21 -173.4(8) .
C22 C21 C26 C25 -64.7(14) .
C20 C21 C26 C25 117.8(11) .
C31 N5 C27 C28 -2.7(18) .
Cu2 N5 C27 C28 -175.2(10) .
N5 C27 C28 C29 1(2) .
C27 C28 C29 C30 -0.6(19) .
C27 C28 C29 C37 -179.4(12) .
C28 C29 C30 C31 1.6(17) .
C37 C29 C30 C31 -179.5(10) .
C27 N5 C31 C30 4.0(18) .
Cu2 N5 C31 C30 176.8(10) .
C29 C30 C31 N5 -4(2) .
C36 N6 C32 C33 -1.7(17) .
Cu3 N6 C32 C33 -175.9(10) 1_655
N6 C32 C33 C34 2.5(19) .
C32 C33 C34 C35 -2.8(17) .
C32 C33 C34 C39 173.2(11) .
C33 C34 C35 C36 2.5(15) .
C39 C34 C35 C36 -173.4(11) .
C32 N6 C36 C35 1.4(16) .
Cu3 N6 C36 C35 175.4(8) 1_655
C34 C35 C36 N6 -2.0(17) .
C30 C29 C37 C38 -103.5(12) .
C28 C29 C37 C38 75.3(14) .
C29 C37 C38 C39 177.1(11) .
C37 C38 C39 C34 -178.6(10) .
C35 C34 C39 C38 58.1(16) .
C33 C34 C39 C38 -117.6(12) .
C45 C40 C41 C42 1.8(12) .
C46 C40 C41 C42 176.0(8) .
C40 C41 C42 C43 -1.7(14) .
C41 C42 C43 C44 1.5(17) .
C41 C42 C43 O5 172.6(8) .
C50 O5 C43 C42 63.7(13) .
C50 O5 C43 C44 -124.8(10) .
C42 C43 C44 C45 -1.4(16) .
O5 C43 C44 C45 -172.4(8) .
C41 C40 C45 C44 -1.9(14) .
C46 C40 C45 C44 -175.6(8) .
C43 C44 C45 C40 1.6(14) .
Cu3 O2 C46 O1 -4(2) .
Cu3 O2 C46 C40 -178.4(6) .
C45 C40 C46 O1 -167.8(10) .
C41 C40 C46 O1 18.4(14) .
C45 C40 C46 O2 7.3(14) .
C41 C40 C46 O2 -166.5(9) .
C52 C47 C48 C49 -1.4(16) .
C53 C47 C48 C49 176.5(9) .
C47 C48 C49 C50 3.1(16) .
C43 O5 C50 C51 9.7(15) .
C43 O5 C50 C49 -173.0(9) .
C48 C49 C50 C51 -1.4(15) .
C48 C49 C50 O5 -178.8(9) .
O5 C50 C51 C52 175.4(9) .
C49 C50 C51 C52 -1.8(15) .
C48 C47 C52 C51 -1.8(14) .
C53 C47 C52 C51 -179.7(8) .
C50 C51 C52 C47 3.5(14) .
Cu1 O3 C53 O4 9.1(14) .
Cu1 O3 C53 C47 -167.8(6) .
C48 C47 C53 O4 28.5(15) .
C52 C47 C53 O4 -153.7(10) .
C48 C47 C53 O3 -154.4(9) .
C52 C47 C53 O3 23.4(13) .
C59 C54 C55 C56 -2.2(15) .
C60 C54 C55 C56 177.8(9) .
C54 C55 C56 C57 -1.1(16) .
C64 O10 C57 C58 -117.6(12) .
C64 O10 C57 C56 69.1(14) .
C55 C56 C57 C58 0.9(17) .
C55 C56 C57 O10 174.3(9) .
O10 C57 C58 C59 -170.7(9) .
C56 C57 C58 C59 2.7(16) .
C57 C58 C59 C54 -5.9(15) .
C55 C54 C59 C58 5.4(14) .
C60 C54 C59 C58 -174.6(8) .
Cu2 O6 C60 O7 -7.4(15) .
Cu2 O6 C60 C54 176.6(6) .
C59 C54 C60 O7 -179.3(10) .
C55 C54 C60 O7 0.7(14) .
C59 C54 C60 O6 -2.9(13) .
C55 C54 C60 O6 177.1(9) .
C66 C61 C62 C63 3.0(16) .
C67 C61 C62 C63 179.8(10) .
C61 C62 C63 C64 -7.2(19) .
C62 C63 C64 O10 -175.4(11) .
C62 C63 C64 C65 7.2(19) .
C57 O10 C64 C63 -171.1(11) .
C57 O10 C64 C65 6.2(18) .
C63 C64 C65 C66 -2.9(17) .
O10 C64 C65 C66 180.0(10) .
C64 C65 C66 C61 -1.2(16) .
C62 C61 C66 C65 1.3(15) .
C67 C61 C66 C65 -175.8(9) .
Cu1 O8 C67 O9 -0.7(15) .
Cu1 O8 C67 C61 -175.2(6) .
C66 C61 C67 O8 17.6(13) .
C62 C61 C67 O8 -159.3(10) .
C66 C61 C67 O9 -157.8(9) .
C62 C61 C67 O9 25.3(14) .
C73 C68 C69 C70 -0.3(16) .
C74 C68 C69 C70 -179.6(10) .
C68 C69 C70 C71 1.1(17) .
C69 C70 C71 C72 -2.1(18) .
C69 C70 C71 O15 179.3(9) .
C78 O15 C71 C72 101.7(11) .
C78 O15 C71 C70 -79.6(12) .
C70 C71 C72 C73 2.2(17) .
O15 C71 C72 C73 -179.3(8) .
C71 C72 C73 C68 -1.2(16) .
C69 C68 C73 C72 0.3(15) .
C74 C68 C73 C72 179.6(9) .
Cu3 O11 C74 O12 11.5(10) 1_745
Cu3 O11 C74 C68 -167.9(6) 1_745
C69 C68 C74 O12 5.9(14) .
C73 C68 C74 O12 -173.3(8) .
C69 C68 C74 O11 -174.7(9) .
C73 C68 C74 O11 6.1(13) .
C80 C75 C76 C77 -1.4(18) .
C81 C75 C76 C77 178.9(11) .
C75 C76 C77 C78 -4.1(19) .
C71 O15 C78 C79 -51.9(15) .
C71 O15 C78 C77 133.8(11) .
C76 C77 C78 C79 8.0(18) .
C76 C77 C78 O15 -177.4(10) .
O15 C78 C79 C80 179.8(10) .
C77 C78 C79 C80 -6.3(18) .
C76 C75 C80 C79 3.5(18) .
C81 C75 C80 C79 -176.9(10) .
C78 C79 C80 C75 0.4(19) .
Cu2 O14 C81 O13 -4.6(9) .
Cu2 O14 C81 C75 167.8(11) .
Cu2 O13 C81 O14 5.8(11) .
Cu2 O13 C81 C75 -167.5(7) .
C76 C75 C81 O14 -174.5(11) .
C80 C75 C81 O14 5.8(17) .
C76 C75 C81 O13 -2.0(15) .
C80 C75 C81 O13 178.3(10) .
